data_1534395
loop_
_publ_author_name
'Wang, Han-Xiao'
'Meng, Zheng'
'Xiang, Jun-Feng'
'Xia, Yu-Xiang'
'Sun, Yihua'
'Hu, Shu-Zhen'
'Chen, Hui'
'Yao, Jiannian'
'Chen, Chuan-Feng'

_publ_section_title
;
 Guest-dependent directional complexation based on triptycene derived
 oxacalixarene: formation of oriented rotaxanes
;
_journal_issue 1
_journal_name_full 'Chem. Sci.'
_journal_page_first 469
_journal_paper_doi 10.1039/C5SC03511B
_journal_volume 7
_journal_year 2016
_chemical_formula_moiety 'C56 H32 N4 O4, C43 H56 N O3, F6 P'
_chemical_formula_sum 'C99 H88 F6 N5 O7 P'
_chemical_formula_weight 1604.71
_chemical_name_systematic
;
 ?
;
_space_group_crystal_system tetragonal
_space_group_IT_number 88
_space_group_name_Hall '-I 4ad'
_space_group_name_H-M_alt 'I 41/a'
_symmetry_space_group_name_Hall '-I 4ad'
_symmetry_space_group_name_H-M 'I 41/a :2'
_atom_sites_solution_hydrogens mixed
_audit_creation_date 2015-05-12
_audit_creation_method
;
Olex2 1.2
(compiled 2015.01.26 svn.r3150 for OlexSys, GUI svn.r4998)
;
_audit_update_record
;
2015-08-20 deposited with the CCDC.
2015-10-05 downloaded from the CCDC.
;
_cell_angle_alpha 90
_cell_angle_beta 90
_cell_angle_gamma 90
_cell_formula_units_Z 16
_cell_length_a 33.379(5)
_cell_length_b 33.379(5)
_cell_length_c 40.257(8)
_cell_measurement_reflns_used 71179
_cell_measurement_temperature 173.1500
_cell_measurement_theta_max 31.3162
_cell_measurement_theta_min 0.7922
_cell_volume 44853(13)
_computing_cell_refinement 'CrystalClear (Rigaku Inc., 2007)'
_computing_data_collection 'CrystalClear (Rigaku Inc., 2007)'
_computing_data_reduction 'CrystalClear (Rigaku Inc., 2007)'
_computing_molecular_graphics 'Olex2 (Dolomanov et al., 2009)'
_computing_publication_material 'CIFTAB (Sheldrick, 2013)'
_computing_structure_refinement 'SHELXL (Sheldrick, 2014)'
_computing_structure_solution
;
'SHELXT (Sheldrick, 2014)'
;
_diffrn_ambient_temperature 173.1500
_diffrn_detector_area_resol_mean 28.5714
_diffrn_measured_fraction_theta_full 0.994
_diffrn_measured_fraction_theta_max 1.000
_diffrn_measurement_details
;
scan:
    Number of images: 360
               Slice: -110.0000 - 70.0000
         Image width: 0.5000
            Exp time: 10.0000
       Rotation axis: Omega
               Omega: 0.0000
                 Chi: 45.0000
                 Phi: 90.0000
                 XTD: 45.2618
              2theta: -20.0938
scan:
    Number of images: 268
               Slice: -80.0000 - 54.0000
         Image width: 0.5000
            Exp time: 10.0000
       Rotation axis: Omega
               Omega: 0.0000
                 Chi: 45.0000
                 Phi: 270.0000
                 XTD: 45.2618
              2theta: -20.0938
;
_diffrn_measurement_device
;
Saturn724+ (2x2 bin mode)
;
_diffrn_measurement_device_details
;
AFC10: Fixed Chi 2 circle
;
_diffrn_measurement_device_type 'MM007-HF CCD(Saturn 724+)'
_diffrn_measurement_method '\w scans at fixed \c = 45\%'
_diffrn_orient_matrix_type d*Trek
_diffrn_orient_matrix_UB_11 0.0134
_diffrn_orient_matrix_UB_12 -0.0345
_diffrn_orient_matrix_UB_13 -0.0121
_diffrn_orient_matrix_UB_21 -0.0249
_diffrn_orient_matrix_UB_22 -0.0296
_diffrn_orient_matrix_UB_23 -0.0173
_diffrn_orient_matrix_UB_31 -0.0029
_diffrn_orient_matrix_UB_32 -0.0055
_diffrn_orient_matrix_UB_33 -0.0384
_diffrn_radiation_detector CCD
_diffrn_radiation_monochromator Confocal
_diffrn_radiation_type MoK\a
_diffrn_radiation_wavelength 0.71073
_diffrn_reflns_av_R_equivalents 0.0715
_diffrn_reflns_av_unetI/netI 0.0474
_diffrn_reflns_laue_measured_fraction_full 0.994
_diffrn_reflns_laue_measured_fraction_max 1.000
_diffrn_reflns_limit_h_max 39
_diffrn_reflns_limit_h_min -39
_diffrn_reflns_limit_k_max 39
_diffrn_reflns_limit_k_min -39
_diffrn_reflns_limit_l_max 48
_diffrn_reflns_limit_l_min -48
_diffrn_reflns_number 136082
_diffrn_reflns_point_group_measured_fraction_full 0.994
_diffrn_reflns_point_group_measured_fraction_max 1.000
_diffrn_reflns_theta_full 25.242
_diffrn_reflns_theta_max 25.198
_diffrn_reflns_theta_min 0.792
_diffrn_source 'Rotating Anode'
_diffrn_source_current 24.0000
_diffrn_source_power 1.2000
_diffrn_source_voltage 50.0000
_exptl_absorpt_coefficient_mu 0.080
_exptl_absorpt_correction_T_max 1.0000
_exptl_absorpt_correction_T_min 0.3404
_exptl_absorpt_correction_type multi-scan
_exptl_absorpt_process_details 'CrystalClear (Rigaku Inc., 2007)'
_exptl_crystal_colour Colorless
_exptl_crystal_density_diffrn 0.951
_exptl_crystal_description block
_exptl_crystal_F_000 13472
_exptl_crystal_size_max 0.37
_exptl_crystal_size_mid 0.33
_exptl_crystal_size_min 0.21
_refine_diff_density_max 1.291
_refine_diff_density_min -0.573
_refine_diff_density_rms 0.109
_refine_ls_extinction_method none
_refine_ls_goodness_of_fit_ref 1.940
_refine_ls_hydrogen_treatment constr
_refine_ls_matrix_type full
_refine_ls_number_parameters 1057
_refine_ls_number_reflns 20189
_refine_ls_number_restraints 144
_refine_ls_restrained_S_all 2.025
_refine_ls_R_factor_all 0.1898
_refine_ls_R_factor_gt 0.1781
_refine_ls_shift/su_max 0.002
_refine_ls_shift/su_mean 0.000
_refine_ls_structure_factor_coef Fsqd
_refine_ls_weighting_details 'w=1/[\s^2^(Fo^2^)+(0.2000P)^2^] where P=(Fo^2^+2Fc^2^)/3'
_refine_ls_weighting_scheme calc
_refine_ls_wR_factor_gt 0.4830
_refine_ls_wR_factor_ref 0.4905
_reflns_Friedel_coverage 0.000
_reflns_number_gt 17498
_reflns_number_total 20189
_reflns_threshold_expression 'I > 2\s(I)'
_cod_data_source_file c5sc03511b2.cif
_cod_data_source_block a_sq
_cod_depositor_comments 'Adding full bibliography for 1534393--1534395.cif.'
_cod_original_cell_volume 44854(16)
_cod_database_code 1534395
_shelxl_version_number 2013-4
_shelx_space_group_comment
;
The symmetry employed for this shelxl refinement is uniquely defined
by the following loop, which should always be used as a source of
symmetry information in preference to the above space-group names.
They are only intended as comments.
;
_diffrn_number_total 91378
_olex2_refinement_description
;
1. Fixed Uiso
 At 1.2 times of:
  All C(H) groups, All C(H,H) groups
 At 1.5 times of:
  All C(H,H,H) groups
2. Restrained distances
 C99-C96 = C97-C96 = C98-C96 = C95-C92 = C93-C92 = C94-C92
 1.54 with sigma of 0.01
 C98-C90
 2.5 with sigma of 0.02
 C99-C96
 2.5 with sigma of 0.02
 C99-C98
 2.5 with sigma of 0.02
 C90-C97
 2.5 with sigma of 0.02
 C98-C97
 2.5 with sigma of 0.02
 C99-C97
 2.5 with sigma of 0.02
3. Uiso/Uaniso restraints and constraints
O6 \\sim O7 \\sim C85 \\sim C86 \\sim C87 \\sim C91 \\sim C92 \\sim C99: within
1.7A with sigma of 0.02 and sigma for terminal atoms of 0.04
Uanis(O7) \\sim Ueq, Uanis(C86) \\sim Ueq, Uanis(C91) \\sim Ueq, Uanis(C90)
\\sim Ueq, Uanis(C89) \\sim Ueq, Uanis(C88) \\sim Ueq, Uanis(C87) \\sim Ueq,
Uanis(C85) \\sim Ueq, Uanis(C96) \\sim Ueq, Uanis(C92) \\sim Ueq, Uanis(C95)
\\sim Ueq, Uanis(C93) \\sim Ueq, Uanis(C99) \\sim Ueq, Uanis(C98) \\sim Ueq,
Uanis(C94) \\sim Ueq, Uanis(O6) \\sim Ueq, Uanis(C97) \\sim Ueq: with sigma of
0.01 and sigma for terminal atoms of 0.02
4.a Riding coordinates:
 C93(H93A,H93B,H93C), C94(H94A,H94B,H94C), C95(H95A,H95B,H95C), C97(H97A,H97B,
 H97C), C98(H98A,H98B,H98C), C99(H99A,H99B,H99C)
4.b Ternary CH refined with riding coordinates:
 C15(H15), C16(H16), C43(H43), C46(H46)
4.c Secondary CH2 refined with riding coordinates:
 C71(H71A,H71B), C83(H83A,H83B), C84(H84A,H84B)
4.d Aromatic/amide H refined with riding coordinates:
 C2(H2), C3(H3), C5(H5), C6(H6), C10(H10), C11(H11), C14(H14), C19(H19),
 C21(H21), C22(H22), C24(H24), C25(H25), C26(H26), C27(H27), C30(H30), C31(H31),
  C33(H33), C34(H34), C38(H38), C41(H41), C42(H42), C47(H47), C48(H48),
 C50(H50), C53(H53), C54(H54), C55(H55), C56(H56), C66(H66), C68(H68), C70(H70),
  C72(H72), C73(H73), C75(H75), C76(H76), C78(H78), C79(H79), C81(H81),
 C82(H82), C91(H91), C89(H89), C87(H87)
4.e Fitted hexagon refined as free rotating group:
 C86(C91,C90,C89,C88,C87)
4.f Idealised Me refined as rotating group:
 C57(H57A,H57B,H57C), C58(H58A,H58B,H58C), C59(H59A,H59B,H59C), C61(H61A,H61B,
 H61C), C62(H62A,H62B,H62C), C63(H63A,H63B,H63C)
;
_olex2_submission_special_instructions 'No special instructions were received'

loop_
_space_group_symop_operation_xyz
'x, y, z'
'-x+1/2, -y, z+1/2'
'-y+3/4, x+1/4, z+1/4'
'y+3/4, -x+3/4, z+3/4'
'x+1/2, y+1/2, z+1/2'
'-x+1, -y+1/2, z+1'
'-y+5/4, x+3/4, z+3/4'
'y+5/4, -x+5/4, z+5/4'
'-x, -y, -z'
'x-1/2, y, -z-1/2'
'y-3/4, -x-1/4, -z-1/4'
'-y-3/4, x-3/4, -z-3/4'
'-x+1/2, -y+1/2, -z+1/2'
'x, y+1/2, -z'
'y-1/4, -x+1/4, -z+1/4'
'-y-1/4, x-1/4, -z-1/4'

loop_
_atom_site_label
_atom_site_type_symbol
_atom_site_fract_x
_atom_site_fract_y
_atom_site_fract_z
_atom_site_U_iso_or_equiv
_atom_site_adp_type
_atom_site_occupancy
_atom_site_site_symmetry_order
_atom_site_calc_flag
_atom_site_refinement_flags_posn
_atom_site_refinement_flags_adp
O1 O 0.62148(12) 0.49568(14) 0.46783(8) 0.0778(12) Uani 1 1 d . .
O2 O 0.48978(10) 0.58556(12) 0.57840(9) 0.0674(10) Uani 1 1 d . .
O3 O 0.73148(11) 0.67253(11) 0.61421(9) 0.0683(10) Uani 1 1 d . .
O4 O 0.86186(11) 0.52865(14) 0.55250(12) 0.0884(13) Uani 1 1 d . .
N1 N 0.57776(13) 0.52534(13) 0.50541(10) 0.0587(10) Uani 1 1 d . .
N2 N 0.53387(11) 0.55597(12) 0.54211(9) 0.0523(9) Uani 1 1 d . .
N3 N 0.81741(13) 0.57656(14) 0.57116(12) 0.0674(12) Uani 1 1 d . .
N4 N 0.77404(13) 0.62472(14) 0.59148(10) 0.0622(11) Uani 1 1 d . .
C1 C 0.58484(17) 0.51131(16) 0.47572(12) 0.0626(13) Uani 1 1 d . .
C2 C 0.55848(18) 0.51497(17) 0.44813(12) 0.0675(15) Uani 1 1 d . .
H2 H 0.5658 0.5049 0.4274 0.081 Uiso 1 1 calc R .
C3 C 0.52347(18) 0.53283(17) 0.45233(12) 0.0663(14) Uani 1 1 d . .
H3 H 0.5060 0.5359 0.4345 0.080 Uiso 1 1 calc R .
C4 C 0.51250(15) 0.54757(15) 0.48482(12) 0.0550(12) Uani 1 1 d . .
C5 C 0.47674(17) 0.56601(16) 0.49204(13) 0.0654(14) Uani 1 1 d . .
H5 H 0.4580 0.5700 0.4753 0.079 Uiso 1 1 calc R .
C6 C 0.46858(16) 0.57857(17) 0.52382(13) 0.0645(13) Uani 1 1 d . .
H6 H 0.4443 0.5904 0.5296 0.077 Uiso 1 1 calc R .
C7 C 0.49946(15) 0.57228(16) 0.54690(12) 0.0576(12) Uani 1 1 d . .
C8 C 0.54119(15) 0.54308(15) 0.51019(12) 0.0563(12) Uani 1 1 d . .
C9 C 0.52021(14) 0.58304(18) 0.60313(12) 0.0589(13) Uani 1 1 d . .
C10 C 0.52787(15) 0.54658(18) 0.61813(12) 0.0621(14) Uani 1 1 d . .
H10 H 0.5141 0.5237 0.6116 0.075 Uiso 1 1 calc R .
C11 C 0.55650(15) 0.54485(17) 0.64308(12) 0.0599(13) Uani 1 1 d . .
H11 H 0.5622 0.5207 0.6536 0.072 Uiso 1 1 calc R .
C12 C 0.57623(15) 0.57934(16) 0.65198(11) 0.0560(12) Uani 1 1 d . .
C13 C 0.56764(15) 0.61540(15) 0.63686(12) 0.0563(12) Uani 1 1 d . .
C14 C 0.53926(15) 0.61786(17) 0.61215(12) 0.0606(13) Uani 1 1 d . .
H14 H 0.5332 0.6421 0.6020 0.073 Uiso 1 1 calc R .
C15 C 0.59320(16) 0.65071(17) 0.65052(13) 0.0646(13) Uani 1 1 d . .
H15 H 0.5866 0.6764 0.6401 0.078 Uiso 1 1 calc R .
C16 C 0.61055(15) 0.58236(17) 0.67819(12) 0.0611(13) Uani 1 1 d . .
H16 H 0.6172 0.5567 0.6887 0.073 Uiso 1 1 calc R .
C17 C 0.64513(16) 0.60120(16) 0.65982(11) 0.0583(12) Uani 1 1 d . .
C18 C 0.63586(15) 0.63837(15) 0.64490(12) 0.0576(12) Uani 1 1 d . .
C19 C 0.66511(16) 0.66035(16) 0.62871(13) 0.0612(13) Uani 1 1 d . .
H19 H 0.6589 0.6848 0.6188 0.073 Uiso 1 1 calc R .
C20 C 0.70406(16) 0.64518(16) 0.62757(12) 0.0591(13) Uani 1 1 d . .
C21 C 0.71339(16) 0.60872(17) 0.64252(12) 0.0610(13) Uani 1 1 d . .
H21 H 0.7396 0.5992 0.6420 0.073 Uiso 1 1 calc R .
C22 C 0.68405(15) 0.58683(16) 0.65804(11) 0.0552(12) Uani 1 1 d . .
H22 H 0.6903 0.5622 0.6674 0.066 Uiso 1 1 calc R .
C23 C 0.59636(17) 0.6147(2) 0.70291(13) 0.0716(16) Uani 1 1 d . .
C24 C 0.59538(19) 0.6097(3) 0.73706(15) 0.091(2) Uani 1 1 d . .
H24 H 0.6016 0.5853 0.7470 0.109 Uiso 1 1 calc R .
C25 C 0.5845(3) 0.6433(4) 0.7560(2) 0.118(3) Uani 1 1 d . .
H25 H 0.5850 0.6417 0.7791 0.142 Uiso 1 1 calc R .
C26 C 0.5733(3) 0.6778(3) 0.7415(2) 0.119(3) Uani 1 1 d . .
H26 H 0.5641 0.6988 0.7547 0.143 Uiso 1 1 calc R .
C27 C 0.5752(2) 0.6827(2) 0.70740(17) 0.089(2) Uani 1 1 d . .
H27 H 0.5685 0.7071 0.6978 0.107 Uiso 1 1 calc R .
C28 C 0.58703(17) 0.6510(2) 0.68791(16) 0.0751(16) Uani 1 1 d . .
C29 C 0.76808(16) 0.66163(18) 0.60100(13) 0.0664(14) Uani 1 1 d . .
C30 C 0.79458(18) 0.69300(18) 0.59854(16) 0.0731(15) Uani 1 1 d . .
H30 H 0.7879 0.7186 0.6059 0.088 Uiso 1 1 calc R .
C31 C 0.83098(19) 0.68504(19) 0.58495(16) 0.0769(16) Uani 1 1 d . .
H31 H 0.8496 0.7056 0.5824 0.092 Uiso 1 1 calc R .
C32 C 0.84061(17) 0.6464(2) 0.57492(14) 0.0733(16) Uani 1 1 d . .
C33 C 0.8784(2) 0.6334(2) 0.56134(16) 0.0857(18) Uani 1 1 d . .
H33 H 0.8986 0.6521 0.5575 0.103 Uiso 1 1 calc R .
C34 C 0.8847(2) 0.5958(2) 0.55436(18) 0.092(2) Uani 1 1 d . .
H34 H 0.9091 0.5872 0.5459 0.111 Uiso 1 1 calc R .
C35 C 0.85208(18) 0.5677(2) 0.56030(15) 0.0790(17) Uani 1 1 d . .
C36 C 0.81077(17) 0.6166(2) 0.57875(13) 0.0706(15) Uani 1 1 d . .
C37 C 0.83073(16) 0.50040(19) 0.55224(17) 0.0736(16) Uani 1 1 d . .
C38 C 0.81134(17) 0.49394(18) 0.52137(15) 0.0705(15) Uani 1 1 d . .
H38 H 0.8181 0.5086 0.5026 0.085 Uiso 1 1 calc R .
C39 C 0.78238(15) 0.46526(16) 0.52047(14) 0.0626(13) Uani 1 1 d . .
C40 C 0.77172(15) 0.44321(16) 0.54823(13) 0.0597(12) Uani 1 1 d . .
C41 C 0.79173(16) 0.44965(19) 0.57824(14) 0.0696(15) Uani 1 1 d . .
H41 H 0.7855 0.4347 0.5970 0.084 Uiso 1 1 calc R .
C42 C 0.8212(2) 0.4790(2) 0.57935(17) 0.086(2) Uani 1 1 d . .
H42 H 0.8345 0.4839 0.5992 0.103 Uiso 1 1 calc R .
C43 C 0.75942(16) 0.45278(18) 0.48904(13) 0.0648(14) Uani 1 1 d . .
H43 H 0.7669 0.4681 0.4692 0.078 Uiso 1 1 calc R .
C44 C 0.71546(16) 0.45726(17) 0.49869(13) 0.0626(13) Uani 1 1 d . .
C45 C 0.70426(15) 0.43554(15) 0.52621(11) 0.0559(12) Uani 1 1 d . .
C46 C 0.73915(15) 0.41238(17) 0.54176(13) 0.0634(13) Uani 1 1 d . .
H46 H 0.7315 0.3971 0.5616 0.076 Uiso 1 1 calc R .
C47 C 0.66434(15) 0.43513(15) 0.53665(13) 0.0577(12) Uani 1 1 d . .
H47 H 0.6569 0.4205 0.5553 0.069 Uiso 1 1 calc R .
C48 C 0.63546(17) 0.45706(17) 0.51871(13) 0.0647(14) Uani 1 1 d . .
H48 H 0.6089 0.4573 0.5257 0.078 Uiso 1 1 calc R .
C49 C 0.64679(16) 0.47814(17) 0.49068(13) 0.0656(14) Uani 1 1 d . .
C50 C 0.68760(17) 0.47903(18) 0.48037(12) 0.0654(14) Uani 1 1 d . .
H50 H 0.6954 0.4938 0.4619 0.079 Uiso 1 1 calc R .
C51 C 0.76647(18) 0.40786(18) 0.48563(13) 0.0695(15) Uani 1 1 d . .
C52 C 0.75604(16) 0.38582(17) 0.51328(13) 0.0659(14) Uani 1 1 d . .
C53 C 0.7620(2) 0.34533(19) 0.51485(18) 0.0835(18) Uani 1 1 d . .
H53 H 0.7549 0.3308 0.5337 0.100 Uiso 1 1 calc R .
C54 C 0.7793(2) 0.3262(2) 0.4872(2) 0.094(2) Uani 1 1 d . .
H54 H 0.7847 0.2989 0.4879 0.113 Uiso 1 1 calc R .
C55 C 0.7883(2) 0.3482(2) 0.45895(19) 0.093(2) Uani 1 1 d . .
H55 H 0.7984 0.3352 0.4403 0.112 Uiso 1 1 calc R .
C56 C 0.78286(19) 0.3876(2) 0.45811(16) 0.0851(19) Uani 1 1 d . .
H56 H 0.7899 0.4020 0.4392 0.102 Uiso 1 1 calc R .
O5 O 0.85669(18) 0.51115(19) 0.44062(13) 0.1158(18) Uani 1 1 d . .
O6 O 0.9384(3) 0.4836(3) 0.4974(2) 0.170(3) Uani 1 1 d . U
O7 O 0.9564(3) 0.5329(3) 0.5339(3) 0.191(4) Uani 1 1 d . U
N5 N 0.68475(14) 0.40188(13) 0.31499(10) 0.0627(11) Uani 1 1 d . .
C57 C 0.6471(5) 0.3682(4) 0.1701(3) 0.188(6) Uani 1 1 d . .
H57A H 0.6547 0.3550 0.1903 0.281 Uiso 1 1 calc GR .
H57B H 0.6689 0.3671 0.1545 0.281 Uiso 1 1 calc GR .
H57C H 0.6241 0.3550 0.1608 0.281 Uiso 1 1 calc GR .
C58 C 0.6754(4) 0.4330(4) 0.1722(2) 0.169(5) Uani 1 1 d . .
H58A H 0.6716 0.4612 0.1758 0.253 Uiso 1 1 calc GR .
H58B H 0.6845 0.4287 0.1499 0.253 Uiso 1 1 calc GR .
H58C H 0.6950 0.4230 0.1876 0.253 Uiso 1 1 calc GR .
C59 C 0.6056(4) 0.4239(6) 0.1519(2) 0.213(8) Uani 1 1 d . .
H59A H 0.6034 0.4526 0.1516 0.319 Uiso 1 1 calc GR .
H59B H 0.5802 0.4125 0.1577 0.319 Uiso 1 1 calc GR .
H59C H 0.6136 0.4146 0.1304 0.319 Uiso 1 1 calc GR .
C60 C 0.6368(2) 0.4116(3) 0.17741(15) 0.091(2) Uani 1 1 d . .
C61 C 0.5014(2) 0.4491(3) 0.2332(2) 0.118(3) Uani 1 1 d . .
H61A H 0.5104 0.4552 0.2111 0.178 Uiso 1 1 calc GR .
H61B H 0.4770 0.4636 0.2376 0.178 Uiso 1 1 calc GR .
H61C H 0.4964 0.4209 0.2350 0.178 Uiso 1 1 calc GR .
C62 C 0.5426(3) 0.5067(4) 0.2531(3) 0.159(4) Uani 1 1 d . .
H62A H 0.5696 0.5118 0.2601 0.239 Uiso 1 1 calc GR .
H62B H 0.5245 0.5225 0.2662 0.239 Uiso 1 1 calc GR .
H62C H 0.5398 0.5137 0.2301 0.239 Uiso 1 1 calc GR .
C63 C 0.5155(3) 0.4548(4) 0.2925(2) 0.143(4) Uani 1 1 d . .
H63A H 0.5119 0.4267 0.2964 0.214 Uiso 1 1 calc GR .
H63B H 0.4901 0.4681 0.2942 0.214 Uiso 1 1 calc GR .
H63C H 0.5335 0.4656 0.3088 0.214 Uiso 1 1 calc GR .
C64 C 0.5328(2) 0.4613(2) 0.25782(18) 0.090(2) Uani 1 1 d . .
C65 C 0.62251(18) 0.4145(2) 0.21273(15) 0.0802(17) Uani 1 1 d . .
C66 C 0.5871(2) 0.4350(2) 0.21989(15) 0.0865(19) Uani 1 1 d . .
H66 H 0.5730 0.4468 0.2026 0.104 Uiso 1 1 calc R .
C67 C 0.57201(17) 0.4385(2) 0.25278(15) 0.0827(18) Uani 1 1 d . .
C68 C 0.59333(17) 0.4204(2) 0.27793(15) 0.0750(16) Uani 1 1 d . .
H68 H 0.5836 0.4216 0.2996 0.090 Uiso 1 1 calc R .
C69 C 0.62977(17) 0.40002(18) 0.27164(14) 0.0703(15) Uani 1 1 d . .
C70 C 0.64332(19) 0.39829(19) 0.23917(15) 0.0767(16) Uani 1 1 d . .
H70 H 0.6676 0.3856 0.2350 0.092 Uiso 1 1 calc R .
C71 C 0.65150(18) 0.37956(17) 0.29967(14) 0.0694(14) Uani 1 1 d . .
H71A H 0.6321 0.3733 0.3169 0.083 Uiso 1 1 calc R .
H71B H 0.6619 0.3543 0.2915 0.083 Uiso 1 1 calc R .
C72 C 0.68456(19) 0.44163(18) 0.31744(14) 0.0694(15) Uani 1 1 d . .
H72 H 0.6643 0.4562 0.3072 0.083 Uiso 1 1 calc R .
C73 C 0.7148(2) 0.46204(18) 0.33542(15) 0.0743(16) Uani 1 1 d . .
H73 H 0.7152 0.4899 0.3359 0.089 Uiso 1 1 calc R .
C74 C 0.74381(17) 0.44053(17) 0.35217(13) 0.0656(14) Uani 1 1 d . .
C75 C 0.74329(18) 0.39859(17) 0.34844(13) 0.0669(14) Uani 1 1 d . .
H75 H 0.7629 0.3833 0.3589 0.080 Uiso 1 1 calc R .
C76 C 0.71462(18) 0.37987(17) 0.32983(12) 0.0663(14) Uani 1 1 d . .
H76 H 0.7153 0.3522 0.3272 0.080 Uiso 1 1 calc R .
C77 C 0.7738(2) 0.4593(2) 0.37437(14) 0.0764(17) Uani 1 1 d . .
C78 C 0.7648(2) 0.49448(19) 0.39237(15) 0.0837(18) Uani 1 1 d . .
H78 H 0.7401 0.5070 0.3900 0.100 Uiso 1 1 calc R .
C79 C 0.7938(3) 0.5101(2) 0.41381(18) 0.101(3) Uani 1 1 d . .
H79 H 0.7878 0.5329 0.4262 0.122 Uiso 1 1 calc R .
C80 C 0.8308(2) 0.4931(3) 0.41719(19) 0.094(2) Uani 1 1 d . .
C81 C 0.8403(2) 0.4601(3) 0.40047(16) 0.094(2) Uani 1 1 d . .
H81 H 0.8653 0.4482 0.4031 0.113 Uiso 1 1 calc R .
C82 C 0.8111(2) 0.4432(2) 0.37836(16) 0.089(2) Uani 1 1 d . .
H82 H 0.8178 0.4204 0.3663 0.106 Uiso 1 1 calc R .
C83 C 0.8907(3) 0.4868(3) 0.4524(3) 0.133(3) Uani 1 1 d . .
H83A H 0.9083 0.4803 0.4340 0.160 Uiso 1 1 calc R .
H83B H 0.8810 0.4619 0.4620 0.160 Uiso 1 1 calc R .
C84 C 0.9131(3) 0.5102(3) 0.4781(3) 0.126(3) Uani 1 1 d . .
H84A H 0.9295 0.5304 0.4674 0.151 Uiso 1 1 calc R .
H84B H 0.8943 0.5236 0.4927 0.151 Uiso 1 1 calc R .
C85 C 0.9573(4) 0.4956(5) 0.5261(3) 0.151(4) Uani 1 1 d . U
C86 C 0.9794(3) 0.4651(3) 0.5426(3) 0.181(4) Uani 1 1 d . U
C91 C 0.9892(3) 0.4283(4) 0.5287(2) 0.188(5) Uani 1 1 d G U
H91 H 0.9811 0.4222 0.5072 0.225 Uiso 1 1 calc R .
C90 C 1.0112(3) 0.4005(3) 0.5469(3) 0.197(6) Uani 1 1 d DG U
C89 C 1.0234(3) 0.4096(3) 0.5791(3) 0.204(6) Uani 1 1 d G U
H89 H 1.0381 0.3911 0.5913 0.245 Uiso 1 1 calc R .
C88 C 1.0135(3) 0.4465(4) 0.5930(2) 0.203(6) Uani 1 1 d G U
C87 C 0.9916(3) 0.4742(3) 0.5748(3) 0.192(5) Uani 1 1 d G U
H87 H 0.9850 0.4988 0.5841 0.230 Uiso 1 1 calc R .
C92 C 1.0278(7) 0.4527(7) 0.6299(6) 0.258(9) Uani 1 1 d D U
C93 C 1.0723(7) 0.4655(9) 0.6308(7) 0.333(13) Uani 1 1 d D U
H93A H 1.0816 0.4684 0.6084 0.500 Uiso 1 1 d R .
H93B H 1.0877 0.4452 0.6419 0.500 Uiso 1 1 d R .
H93C H 1.0752 0.4905 0.6424 0.500 Uiso 1 1 d R .
C94 C 1.0147(12) 0.4953(8) 0.6396(10) 0.45(2) Uani 1 1 d D U
H94A H 1.0349 0.5069 0.6536 0.670 Uiso 1 1 d R .
H94B H 0.9896 0.4948 0.6513 0.670 Uiso 1 1 d R .
H94C H 1.0119 0.5111 0.6198 0.670 Uiso 1 1 d R .
C95 C 1.0095(9) 0.4218(8) 0.6541(7) 0.336(13) Uani 1 1 d D U
H95A H 1.0026 0.4344 0.6748 0.503 Uiso 1 1 d R .
H95B H 1.0293 0.4015 0.6580 0.503 Uiso 1 1 d R .
H95C H 0.9860 0.4099 0.6446 0.503 Uiso 1 1 d R .
C96 C 1.0243(8) 0.3712(7) 0.5241(6) 0.403(19) Uani 1 1 d D U
C97 C 1.0216(12) 0.3283(6) 0.5370(8) 0.47(2) Uani 1 1 d D U
H97A H 1.0313 0.3273 0.5594 0.709 Uiso 1 1 d R .
H97B H 1.0375 0.3110 0.5232 0.709 Uiso 1 1 d R .
H97C H 0.9942 0.3195 0.5364 0.709 Uiso 1 1 d R .
C98 C 1.0651(10) 0.3786(13) 0.5075(12) 0.99(10) Uani 1 1 d D U
H98A H 1.0635 0.4031 0.4951 1.491 Uiso 1 1 d R .
H98B H 1.0717 0.3569 0.4929 1.491 Uiso 1 1 d R .
H98C H 1.0856 0.3810 0.5242 1.491 Uiso 1 1 d R .
C99 C 0.9950(14) 0.3676(16) 0.4886(9) 0.59(4) Uani 1 1 d D U
H99A H 0.9916 0.3397 0.4836 0.880 Uiso 1 1 d R .
H99B H 1.0078 0.3807 0.4703 0.880 Uiso 1 1 d R .
H99C H 0.9692 0.3796 0.4924 0.880 Uiso 1 1 d R .
P1 P 0.83994(6) 0.31148(5) 0.36207(4) 0.0798(5) Uani 1 1 d . .
F1 F 0.8530(4) 0.3375(4) 0.3342(3) 0.280(6) Uani 1 1 d . .
F2 F 0.84903(19) 0.27129(18) 0.34447(16) 0.165(3) Uani 1 1 d . .
F3 F 0.8793(3) 0.3095(3) 0.3789(3) 0.267(6) Uani 1 1 d . .
F4 F 0.8222(5) 0.2871(2) 0.3875(4) 0.357(10) Uani 1 1 d . .
F5 F 0.8267(2) 0.34909(16) 0.38152(14) 0.161(2) Uani 1 1 d . .
F6 F 0.8011(2) 0.3164(2) 0.3403(2) 0.209(4) Uani 1 1 d . .

loop_
_atom_site_aniso_label
_atom_site_aniso_U_11
_atom_site_aniso_U_22
_atom_site_aniso_U_33
_atom_site_aniso_U_23
_atom_site_aniso_U_13
_atom_site_aniso_U_12
O1 0.076(2) 0.120(3) 0.0378(17) -0.0203(19) -0.0074(17) 0.036(2)
O2 0.0464(18) 0.103(3) 0.0534(19) -0.0179(19) -0.0046(15) 0.0072(18)
O3 0.067(2) 0.068(2) 0.070(2) -0.0121(18) 0.0029(18) 0.0005(18)
O4 0.057(2) 0.094(3) 0.115(4) -0.041(3) -0.008(2) 0.005(2)
N1 0.066(3) 0.066(3) 0.044(2) -0.0117(19) -0.0096(19) 0.004(2)
N2 0.044(2) 0.070(3) 0.042(2) -0.0107(18) -0.0008(16) 0.0012(18)
N3 0.055(3) 0.078(3) 0.069(3) -0.030(2) -0.005(2) 0.000(2)
N4 0.061(3) 0.074(3) 0.052(2) -0.015(2) -0.005(2) -0.003(2)
C1 0.073(3) 0.071(3) 0.044(3) -0.014(2) -0.012(2) -0.003(3)
C2 0.089(4) 0.078(4) 0.035(2) -0.022(2) -0.004(2) 0.004(3)
C3 0.082(4) 0.075(3) 0.042(3) -0.011(2) -0.026(3) 0.006(3)
C4 0.053(3) 0.064(3) 0.049(3) -0.003(2) -0.011(2) 0.000(2)
C5 0.071(3) 0.071(3) 0.054(3) -0.007(2) -0.025(3) 0.002(3)
C6 0.059(3) 0.079(4) 0.056(3) -0.003(3) -0.007(2) 0.002(3)
C7 0.056(3) 0.068(3) 0.049(3) -0.013(2) -0.005(2) -0.002(2)
C8 0.060(3) 0.064(3) 0.044(2) -0.019(2) -0.005(2) -0.007(2)
C9 0.049(3) 0.086(4) 0.042(2) -0.011(2) 0.004(2) 0.005(2)
C10 0.056(3) 0.084(4) 0.047(3) -0.023(3) 0.016(2) -0.013(3)
C11 0.059(3) 0.078(3) 0.043(2) -0.010(2) 0.003(2) -0.001(3)
C12 0.059(3) 0.072(3) 0.037(2) -0.006(2) 0.005(2) -0.002(2)
C13 0.052(3) 0.067(3) 0.050(3) -0.010(2) 0.002(2) 0.003(2)
C14 0.059(3) 0.072(3) 0.050(3) -0.009(2) 0.000(2) 0.006(2)
C15 0.064(3) 0.073(3) 0.057(3) -0.016(3) -0.006(2) 0.009(3)
C16 0.063(3) 0.079(3) 0.042(2) -0.011(2) -0.014(2) -0.003(3)
C17 0.068(3) 0.068(3) 0.039(2) -0.016(2) -0.008(2) -0.003(2)
C18 0.060(3) 0.064(3) 0.049(3) -0.018(2) -0.007(2) -0.001(2)
C19 0.070(3) 0.061(3) 0.053(3) -0.018(2) -0.011(2) 0.003(3)
C20 0.065(3) 0.065(3) 0.047(3) -0.019(2) 0.001(2) -0.015(3)
C21 0.058(3) 0.082(4) 0.043(2) -0.009(2) -0.007(2) 0.000(3)
C22 0.061(3) 0.070(3) 0.035(2) -0.010(2) -0.016(2) -0.002(2)
C23 0.065(3) 0.104(5) 0.046(3) -0.022(3) 0.001(2) -0.025(3)
C24 0.073(4) 0.146(6) 0.054(3) -0.027(4) -0.006(3) -0.013(4)
C25 0.114(6) 0.178(9) 0.062(4) -0.063(6) 0.007(4) -0.006(6)
C26 0.117(6) 0.126(7) 0.113(7) -0.080(6) 0.019(5) -0.007(6)
C27 0.084(4) 0.103(5) 0.080(4) -0.042(4) 0.012(3) 0.009(4)
C28 0.061(3) 0.095(4) 0.070(4) -0.032(3) -0.005(3) -0.001(3)
C29 0.064(3) 0.083(4) 0.052(3) -0.009(3) -0.006(2) -0.018(3)
C30 0.069(4) 0.069(3) 0.082(4) -0.007(3) -0.006(3) -0.010(3)
C31 0.080(4) 0.072(4) 0.079(4) -0.007(3) -0.008(3) -0.015(3)
C32 0.057(3) 0.101(5) 0.062(3) -0.007(3) -0.005(3) -0.012(3)
C33 0.083(4) 0.100(5) 0.074(4) -0.010(4) 0.001(3) -0.021(4)
C34 0.074(4) 0.108(5) 0.094(5) -0.042(4) 0.002(3) -0.002(4)
C35 0.065(4) 0.104(5) 0.068(4) -0.018(3) -0.014(3) -0.011(3)
C36 0.062(3) 0.096(4) 0.054(3) -0.013(3) -0.007(3) -0.008(3)
C37 0.055(3) 0.084(4) 0.082(4) -0.026(3) -0.005(3) 0.003(3)
C38 0.063(3) 0.076(4) 0.073(4) -0.010(3) 0.007(3) 0.012(3)
C39 0.056(3) 0.060(3) 0.072(3) -0.019(3) -0.006(3) 0.006(2)
C40 0.057(3) 0.068(3) 0.054(3) -0.011(2) 0.001(2) 0.008(2)
C41 0.062(3) 0.087(4) 0.060(3) -0.027(3) 0.000(3) 0.018(3)
C42 0.080(4) 0.114(5) 0.064(4) -0.031(4) -0.017(3) 0.019(4)
C43 0.060(3) 0.084(4) 0.051(3) -0.007(3) 0.001(2) 0.003(3)
C44 0.064(3) 0.074(3) 0.049(3) -0.022(2) -0.010(2) 0.005(3)
C45 0.064(3) 0.061(3) 0.043(2) -0.017(2) 0.008(2) -0.008(2)
C46 0.062(3) 0.077(3) 0.052(3) -0.011(2) 0.007(2) 0.016(3)
C47 0.062(3) 0.058(3) 0.053(3) -0.018(2) -0.001(2) -0.003(2)
C48 0.070(3) 0.074(3) 0.050(3) -0.022(3) 0.002(2) -0.006(3)
C49 0.065(3) 0.082(4) 0.050(3) -0.026(3) -0.006(2) 0.011(3)
C50 0.075(3) 0.082(4) 0.039(2) -0.017(2) 0.003(2) -0.004(3)
C51 0.079(4) 0.080(4) 0.050(3) -0.018(3) 0.003(3) 0.001(3)
C52 0.066(3) 0.075(4) 0.057(3) -0.024(3) -0.002(2) -0.003(3)
C53 0.095(4) 0.065(4) 0.090(4) -0.015(3) 0.014(4) -0.007(3)
C54 0.093(5) 0.066(4) 0.124(6) -0.039(4) 0.022(4) 0.004(3)
C55 0.089(4) 0.100(5) 0.092(5) -0.055(4) 0.023(4) -0.005(4)
C56 0.079(4) 0.112(5) 0.065(4) -0.027(4) 0.019(3) -0.005(4)
O5 0.113(4) 0.147(5) 0.087(3) -0.025(3) 0.014(3) -0.028(4)
O6 0.157(5) 0.173(6) 0.181(6) -0.012(5) -0.023(5) 0.002(5)
O7 0.170(7) 0.180(7) 0.223(9) -0.040(7) -0.040(6) 0.031(6)
N5 0.076(3) 0.064(3) 0.049(2) 0.002(2) 0.016(2) 0.013(2)
C57 0.259(16) 0.214(13) 0.090(6) -0.017(7) 0.060(8) 0.048(11)
C58 0.180(11) 0.245(14) 0.081(6) -0.035(7) 0.047(6) -0.052(10)
C59 0.157(10) 0.42(2) 0.059(5) -0.002(9) 0.022(6) 0.037(13)
C60 0.089(5) 0.134(6) 0.050(3) -0.010(4) 0.017(3) 0.010(4)
C61 0.092(5) 0.162(8) 0.102(6) -0.021(5) -0.006(4) 0.022(5)
C62 0.117(7) 0.161(10) 0.199(12) -0.024(9) 0.028(8) 0.048(7)
C63 0.088(5) 0.243(12) 0.097(6) -0.017(7) 0.013(5) 0.053(7)
C64 0.080(4) 0.112(6) 0.078(4) -0.006(4) 0.014(3) 0.015(4)
C65 0.068(4) 0.114(5) 0.059(3) -0.011(3) 0.008(3) 0.011(3)
C66 0.090(4) 0.117(5) 0.052(3) 0.002(3) 0.007(3) 0.011(4)
C67 0.056(3) 0.128(5) 0.064(3) -0.013(4) 0.008(3) 0.012(3)
C68 0.066(3) 0.102(4) 0.057(3) -0.001(3) 0.013(3) -0.003(3)
C69 0.061(3) 0.085(4) 0.065(3) -0.013(3) 0.013(3) 0.010(3)
C70 0.078(4) 0.089(4) 0.063(3) -0.016(3) 0.015(3) 0.015(3)
C71 0.078(4) 0.065(3) 0.065(3) 0.000(3) 0.016(3) 0.004(3)
C72 0.082(4) 0.073(4) 0.054(3) 0.007(3) 0.019(3) 0.026(3)
C73 0.095(4) 0.063(3) 0.065(3) -0.011(3) 0.025(3) 0.008(3)
C74 0.070(3) 0.077(4) 0.050(3) 0.002(3) 0.029(3) 0.007(3)
C75 0.079(4) 0.075(4) 0.047(3) 0.011(3) 0.018(3) 0.016(3)
C76 0.088(4) 0.068(3) 0.044(3) 0.006(2) 0.015(3) 0.014(3)
C77 0.094(4) 0.089(4) 0.047(3) -0.003(3) 0.020(3) -0.006(3)
C78 0.112(5) 0.077(4) 0.062(4) -0.007(3) 0.027(3) -0.005(4)
C79 0.152(7) 0.081(4) 0.071(4) -0.028(3) 0.039(5) -0.021(5)
C80 0.087(5) 0.108(5) 0.087(5) -0.001(4) 0.029(4) 0.005(4)
C81 0.089(4) 0.134(6) 0.060(4) -0.024(4) 0.003(3) -0.002(4)
C82 0.096(5) 0.103(5) 0.067(4) 0.008(3) 0.030(4) 0.016(4)
C83 0.084(5) 0.176(9) 0.140(8) -0.029(7) -0.026(5) 0.030(6)
C84 0.077(5) 0.143(8) 0.157(8) -0.003(7) -0.017(5) 0.016(5)
C85 0.148(6) 0.158(7) 0.147(7) -0.016(6) -0.007(6) 0.010(6)
C86 0.178(7) 0.181(7) 0.183(7) -0.013(6) -0.004(6) 0.016(6)
C91 0.182(8) 0.197(8) 0.185(8) -0.008(7) -0.003(7) 0.019(7)
C90 0.200(9) 0.207(9) 0.184(9) 0.003(8) -0.013(8) 0.004(8)
C89 0.207(9) 0.197(9) 0.208(10) -0.008(8) -0.001(8) -0.015(8)
C88 0.208(9) 0.206(9) 0.195(9) -0.005(8) 0.003(8) 0.033(8)
C87 0.192(8) 0.202(8) 0.182(8) 0.008(7) -0.002(7) 0.016(7)
C92 0.256(12) 0.264(12) 0.256(12) -0.013(9) -0.016(9) 0.012(9)
C93 0.314(19) 0.36(2) 0.33(2) -0.009(16) 0.044(16) -0.061(16)
C94 0.47(3) 0.43(3) 0.45(3) -0.031(19) -0.012(19) 0.042(19)
C95 0.36(2) 0.34(2) 0.31(2) 0.021(16) 0.005(16) -0.036(16)
C96 0.40(2) 0.40(2) 0.41(2) -0.008(10) -0.005(10) -0.004(10)
C97 0.46(3) 0.48(3) 0.48(3) 0.043(19) 0.027(19) 0.025(19)
C98 0.99(10) 1.00(10) 1.00(10) 0.00(2) 0.01(2) 0.00(2)
C99 0.59(4) 0.60(4) 0.57(4) -0.02(2) 0.00(2) -0.01(2)
P1 0.0869(11) 0.0789(11) 0.0738(10) -0.0183(8) 0.0042(9) -0.0057(8)
F1 0.303(13) 0.329(13) 0.208(9) 0.150(9) 0.080(8) 0.052(10)
F2 0.162(5) 0.162(5) 0.171(5) -0.090(4) -0.035(4) 0.064(4)
F3 0.290(10) 0.202(7) 0.310(11) -0.098(8) -0.213(10) 0.105(7)
F4 0.57(2) 0.120(5) 0.385(16) 0.032(7) 0.297(17) -0.057(9)
F5 0.244(7) 0.114(4) 0.124(4) -0.052(3) -0.023(4) 0.049(4)
F6 0.163(6) 0.194(7) 0.269(9) -0.135(7) -0.069(6) 0.065(5)

loop_
_atom_type_symbol
_atom_type_description
_atom_type_scat_dispersion_real
_atom_type_scat_dispersion_imag
_atom_type_scat_source
C C 0.0033 0.0016 'International Tables Vol C Tables 4.2.6.8 and 6.1.1.4'
H H 0.0000 0.0000 'International Tables Vol C Tables 4.2.6.8 and 6.1.1.4'
F F 0.0171 0.0103 'International Tables Vol C Tables 4.2.6.8 and 6.1.1.4'
N N 0.0061 0.0033 'International Tables Vol C Tables 4.2.6.8 and 6.1.1.4'
O O 0.0106 0.0060 'International Tables Vol C Tables 4.2.6.8 and 6.1.1.4'
P P 0.1023 0.0942 'International Tables Vol C Tables 4.2.6.8 and 6.1.1.4'

loop_
_geom_angle_atom_site_label_1
_geom_angle_atom_site_label_2
_geom_angle_atom_site_label_3
_geom_angle
C1 O1 C49 123.7(4)
C7 O2 C9 117.1(4)
C29 O3 C20 123.7(4)
C35 O4 C37 117.5(4)
C1 N1 C8 116.4(4)
C7 N2 C8 115.5(4)
C35 N3 C36 116.4(5)
C29 N4 C36 115.9(5)
O1 C1 C2 113.9(4)
N1 C1 O1 120.8(4)
N1 C1 C2 124.9(5)
C1 C2 H2 120.5
C3 C2 C1 119.0(5)
C3 C2 H2 120.5
C2 C3 H3 120.2
C2 C3 C4 119.6(4)
C4 C3 H3 120.2
C5 C4 C3 124.3(4)
C5 C4 C8 119.0(4)
C8 C4 C3 116.6(4)
C4 C5 H5 119.8
C6 C5 C4 120.4(5)
C6 C5 H5 119.8
C5 C6 H6 122.4
C5 C6 C7 115.2(5)
C7 C6 H6 122.4
O2 C7 C6 112.8(4)
N2 C7 O2 118.8(4)
N2 C7 C6 128.3(5)
N1 C8 N2 115.1(4)
N1 C8 C4 123.4(4)
N2 C8 C4 121.5(4)
C10 C9 O2 119.3(5)
C14 C9 O2 117.7(5)
C14 C9 C10 122.9(5)
C9 C10 H10 120.6
C9 C10 C11 118.7(5)
C11 C10 H10 120.6
C10 C11 H11 120.5
C12 C11 C10 119.0(5)
C12 C11 H11 120.5
C11 C12 C13 121.1(5)
C11 C12 C16 125.6(5)
C13 C12 C16 113.2(4)
C12 C13 C15 113.0(4)
C14 C13 C12 121.0(5)
C14 C13 C15 126.0(5)
C9 C14 C13 117.3(5)
C9 C14 H14 121.3
C13 C14 H14 121.3
C13 C15 H15 112.9
C18 C15 C13 105.0(4)
C18 C15 H15 112.9
C18 C15 C28 106.3(4)
C28 C15 C13 106.3(5)
C28 C15 H15 112.9
C12 C16 H16 113.7
C17 C16 C12 104.9(4)
C17 C16 H16 113.7
C17 C16 C23 105.1(4)
C23 C16 C12 104.8(4)
C23 C16 H16 113.7
C18 C17 C16 114.0(5)
C22 C17 C16 126.7(5)
C22 C17 C18 119.1(5)
C17 C18 C15 112.6(5)
C19 C18 C15 126.5(5)
C19 C18 C17 120.7(5)
C18 C19 H19 120.7
C18 C19 C20 118.7(5)
C20 C19 H19 120.7
C19 C20 O3 112.6(5)
C21 C20 O3 126.1(5)
C21 C20 C19 120.7(5)
C20 C21 H21 119.9
C22 C21 C20 120.2(5)
C22 C21 H21 119.9
C17 C22 H22 119.7
C21 C22 C17 120.5(5)
C21 C22 H22 119.7
C24 C23 C16 124.4(7)
C24 C23 C28 122.0(6)
C28 C23 C16 113.5(5)
C23 C24 H24 121.6
C23 C24 C25 116.7(8)
C25 C24 H24 121.6
C24 C25 H25 119.3
C26 C25 C24 121.4(8)
C26 C25 H25 119.3
C25 C26 H26 119.4
C25 C26 C27 121.1(7)
C27 C26 H26 119.4
C26 C27 H27 120.3
C28 C27 C26 119.3(8)
C28 C27 H27 120.3
C23 C28 C15 113.3(5)
C27 C28 C15 127.5(7)
C27 C28 C23 119.2(6)
N4 C29 O3 119.8(5)
N4 C29 C30 126.8(5)
C30 C29 O3 113.4(5)
C29 C30 H30 121.4
C31 C30 C29 117.1(6)
C31 C30 H30 121.4
C30 C31 H31 119.8
C30 C31 C32 120.4(6)
C32 C31 H31 119.8
C31 C32 C33 126.3(6)
C31 C32 C36 117.2(6)
C36 C32 C33 116.5(6)
C32 C33 H33 119.6
C34 C33 C32 120.7(6)
C34 C33 H33 119.6
C33 C34 H34 121.1
C33 C34 C35 117.8(6)
C35 C34 H34 121.1
O4 C35 C34 113.2(6)
N3 C35 O4 120.8(6)
N3 C35 C34 125.9(6)
N3 C36 C32 122.6(5)
N4 C36 N3 114.8(5)
N4 C36 C32 122.5(6)
O4 C37 C38 116.5(6)
C42 C37 O4 121.8(6)
C42 C37 C38 121.5(6)
C37 C38 H38 121.5
C39 C38 C37 117.0(6)
C39 C38 H38 121.5
C38 C39 C40 122.3(5)
C38 C39 C43 124.5(5)
C40 C39 C43 113.1(5)
C39 C40 C41 119.6(5)
C39 C40 C46 113.9(5)
C41 C40 C46 126.5(5)
C40 C41 H41 120.8
C42 C41 C40 118.3(6)
C42 C41 H41 120.8
C37 C42 C41 121.2(6)
C37 C42 H42 119.4
C41 C42 H42 119.4
C39 C43 H43 113.7
C44 C43 C39 104.1(4)
C44 C43 H43 113.7
C51 C43 C39 105.3(4)
C51 C43 H43 113.7
C51 C43 C44 105.5(5)
C45 C44 C43 114.5(5)
C45 C44 C50 121.4(5)
C50 C44 C43 124.0(5)
C44 C45 C46 112.9(4)
C44 C45 C47 120.4(5)
C47 C45 C46 126.7(5)
C40 C46 C45 105.8(4)
C40 C46 H46 113.4
C40 C46 C52 104.7(4)
C45 C46 H46 113.4
C45 C46 C52 105.2(4)
C52 C46 H46 113.4
C45 C47 H47 120.2
C45 C47 C48 119.5(5)
C48 C47 H47 120.2
C47 C48 H48 120.1
C49 C48 C47 119.7(5)
C49 C48 H48 120.1
O1 C49 C48 126.4(5)
O1 C49 C50 112.5(5)
C48 C49 C50 120.7(5)
C44 C50 C49 118.3(5)
C44 C50 H50 120.9
C49 C50 H50 120.9
C52 C51 C43 114.4(5)
C52 C51 C56 118.5(6)
C56 C51 C43 127.1(6)
C51 C52 C46 112.5(5)
C53 C52 C46 125.6(6)
C53 C52 C51 121.8(5)
C52 C53 H53 120.9
C52 C53 C54 118.1(7)
C54 C53 H53 120.9
C53 C54 H54 120.1
C55 C54 C53 119.9(6)
C55 C54 H54 120.1
C54 C55 H55 119.5
C56 C55 C54 121.0(6)
C56 C55 H55 119.5
C51 C56 H56 119.7
C55 C56 C51 120.6(7)
C55 C56 H56 119.7
C80 O5 C83 116.8(7)
C85 O6 C84 122.6(10)
C72 N5 C71 122.1(5)
C72 N5 C76 120.3(5)
C76 N5 C71 117.3(5)
H57A C57 H57B 109.5
H57A C57 H57C 109.5
H57B C57 H57C 109.5
C60 C57 H57A 109.5
C60 C57 H57B 109.5
C60 C57 H57C 109.5
H58A C58 H58B 109.5
H58A C58 H58C 109.5
H58B C58 H58C 109.5
C60 C58 H58A 109.5
C60 C58 H58B 109.5
C60 C58 H58C 109.5
H59A C59 H59B 109.5
H59A C59 H59C 109.5
H59B C59 H59C 109.5
C60 C59 H59A 109.5
C60 C59 H59B 109.5
C60 C59 H59C 109.5
C58 C60 C57 103.6(9)
C58 C60 C59 111.6(9)
C58 C60 C65 112.1(6)
C59 C60 C57 106.4(10)
C65 C60 C57 108.4(7)
C65 C60 C59 114.0(6)
H61A C61 H61B 109.5
H61A C61 H61C 109.5
H61B C61 H61C 109.5
C64 C61 H61A 109.5
C64 C61 H61B 109.5
C64 C61 H61C 109.5
H62A C62 H62B 109.5
H62A C62 H62C 109.5
H62B C62 H62C 109.5
C64 C62 H62A 109.5
C64 C62 H62B 109.5
C64 C62 H62C 109.5
H63A C63 H63B 109.5
H63A C63 H63C 109.5
H63B C63 H63C 109.5
C64 C63 H63A 109.5
C64 C63 H63B 109.5
C64 C63 H63C 109.5
C61 C64 C62 109.1(8)
C61 C64 C63 107.5(7)
C61 C64 C67 112.2(6)
C63 C64 C62 109.2(8)
C63 C64 C67 112.1(6)
C67 C64 C62 106.7(6)
C66 C65 C60 119.6(6)
C70 C65 C60 123.1(6)
C70 C65 C66 117.3(5)
C65 C66 H66 118.9
C65 C66 C67 122.2(6)
C67 C66 H66 118.9
C66 C67 C64 117.9(6)
C68 C67 C64 124.3(6)
C68 C67 C66 117.7(6)
C67 C68 H68 119.2
C67 C68 C69 121.5(5)
C69 C68 H68 119.2
C68 C69 C71 119.8(5)
C70 C69 C68 118.0(6)
C70 C69 C71 122.1(5)
C65 C70 C69 123.2(6)
C65 C70 H70 118.4
C69 C70 H70 118.4
N5 C71 C69 116.6(5)
N5 C71 H71A 108.1
N5 C71 H71B 108.1
C69 C71 H71A 108.1
C69 C71 H71B 108.1
H71A C71 H71B 107.3
N5 C72 H72 119.5
N5 C72 C73 120.9(5)
C73 C72 H72 119.5
C72 C73 H73 120.0
C74 C73 C72 119.9(5)
C74 C73 H73 120.0
C73 C74 C75 117.2(6)
C73 C74 C77 123.3(6)
C75 C74 C77 119.5(6)
C74 C75 H75 119.3
C76 C75 C74 121.4(5)
C76 C75 H75 119.3
N5 C76 H76 119.9
C75 C76 N5 120.1(5)
C75 C76 H76 119.9
C78 C77 C74 121.1(6)
C82 C77 C74 121.4(6)
C82 C77 C78 117.5(7)
C77 C78 H78 120.7
C79 C78 C77 118.6(7)
C79 C78 H78 120.7
C78 C79 H79 118.9
C80 C79 C78 122.2(7)
C80 C79 H79 118.9
C79 C80 O5 116.2(7)
C81 C80 O5 123.0(7)
C81 C80 C79 120.7(8)
C80 C81 H81 120.8
C80 C81 C82 118.5(7)
C82 C81 H81 120.8
C77 C82 C81 122.5(7)
C77 C82 H82 118.7
C81 C82 H82 118.7
O5 C83 H83A 110.0
O5 C83 H83B 110.0
O5 C83 C84 108.6(8)
H83A C83 H83B 108.3
C84 C83 H83A 110.0
C84 C83 H83B 110.0
O6 C84 C83 110.0(9)
O6 C84 H84A 109.7
O6 C84 H84B 109.7
C83 C84 H84A 109.7
C83 C84 H84B 109.7
H84A C84 H84B 108.2
O6 C85 C86 114.9(12)
O7 C85 O6 118.5(12)
O7 C85 C86 126.3(13)
C91 C86 C85 124.5(10)
C91 C86 C87 120.0
C87 C86 C85 115.5(10)
C86 C91 H91 120.0
C90 C91 C86 120.0
C90 C91 H91 120.0
C91 C90 C89 120.0
C91 C90 C96 106.3(14)
C89 C90 C96 131.8(14)
C90 C89 H89 120.0
C88 C89 C90 120.0
C88 C89 H89 120.0
C89 C88 C92 115.2(12)
C87 C88 C89 120.0
C87 C88 C92 124.8(12)
C86 C87 H87 120.0
C88 C87 C86 120.0
C88 C87 H87 120.0
C93 C92 C88 110(2)
C94 C92 C88 106(2)
C94 C92 C93 91(2)
C94 C92 C95 110(2)
C95 C92 C88 112.9(19)
C95 C92 C93 123(2)
C92 C93 H93A 108.6
C92 C93 H93B 109.3
C92 C93 H93C 110.4
H93A C93 H93B 109.5
H93A C93 H93C 109.5
H93B C93 H93C 109.5
C92 C94 H94A 108.7
C92 C94 H94B 110.9
C92 C94 H94C 108.9
H94A C94 H94B 109.5
H94A C94 H94C 109.4
H94B C94 H94C 109.5
C92 C95 H95A 110.6
C92 C95 H95B 107.6
C92 C95 H95C 110.3
H95A C95 H95B 109.5
H95A C95 H95C 109.5
H95B C95 H95C 109.5
C90 C96 C97 114.2(16)
C90 C96 C98 116.3(16)
C90 C96 C99 114(2)
C97 C96 C98 110.7(15)
C97 C96 C99 100.5(12)
C98 C96 C99 99.0(12)
C96 C97 H97A 109.4
C96 C97 H97B 109.4
C96 C97 H97C 109.6
H97A C97 H97B 109.5
H97A C97 H97C 109.5
H97B C97 H97C 109.5
C96 C98 H98A 108.3
C96 C98 H98B 110.1
C96 C98 H98C 109.9
H98A C98 H98B 109.6
H98A C98 H98C 109.4
H98B C98 H98C 109.4
C96 C99 H99A 107.9
C96 C99 H99B 110.4
C96 C99 H99C 110.2
H99A C99 H99B 109.5
H99A C99 H99C 109.5
H99B C99 H99C 109.5
F1 P1 F2 96.0(6)
F1 P1 F5 89.5(6)
F1 P1 F6 76.0(6)
F2 P1 F6 89.7(3)
F3 P1 F1 96.4(8)
F3 P1 F2 89.9(4)
F3 P1 F5 93.3(4)
F3 P1 F6 172.4(7)
F4 P1 F1 172.5(10)
F4 P1 F2 85.1(5)
F4 P1 F3 91.0(9)
F4 P1 F5 89.0(5)
F4 P1 F6 96.6(9)
F5 P1 F2 173.4(4)
F5 P1 F6 87.9(3)

loop_
_geom_bond_atom_site_label_1
_geom_bond_atom_site_label_2
_geom_bond_distance
O1 C1 1.367(7)
O1 C49 1.379(6)
O2 C7 1.382(6)
O2 C9 1.425(6)
O3 C20 1.400(6)
O3 C29 1.381(7)
O4 C35 1.381(8)
O4 C37 1.403(7)
N1 C1 1.305(6)
N1 C8 1.370(7)
N2 C7 1.286(6)
N2 C8 1.377(6)
N3 C35 1.272(7)
N3 C36 1.390(8)
N4 C29 1.306(7)
N4 C36 1.356(7)
C1 C2 1.422(7)
C2 H2 0.9300
C2 C3 1.323(8)
C3 H3 0.9300
C3 C4 1.445(7)
C4 C5 1.374(7)
C4 C8 1.408(7)
C5 H5 0.9300
C5 C6 1.374(7)
C6 H6 0.9300
C6 C7 1.403(7)
C9 C10 1.383(8)
C9 C14 1.374(8)
C10 H10 0.9300
C10 C11 1.388(7)
C11 H11 0.9300
C11 C12 1.374(7)
C12 C13 1.379(7)
C12 C16 1.561(7)
C13 C14 1.376(7)
C13 C15 1.555(7)
C14 H14 0.9300
C15 H15 0.9800
C15 C18 1.499(7)
C15 C28 1.519(8)
C16 H16 0.9800
C16 C17 1.508(8)
C16 C23 1.542(8)
C17 C18 1.413(7)
C17 C22 1.387(7)
C18 C19 1.384(8)
C19 H19 0.9300
C19 C20 1.396(7)
C20 C21 1.393(8)
C21 H21 0.9300
C21 C22 1.372(7)
C22 H22 0.9300
C23 C24 1.385(8)
C23 C28 1.389(9)
C24 H24 0.9300
C24 C25 1.405(12)
C25 H25 0.9300
C25 C26 1.343(13)
C26 H26 0.9300
C26 C27 1.385(12)
C27 H27 0.9300
C27 C28 1.375(8)
C29 C30 1.374(8)
C30 H30 0.9300
C30 C31 1.358(9)
C31 H31 0.9300
C31 C32 1.389(9)
C32 C33 1.442(9)
C32 C36 1.415(8)
C33 H33 0.9300
C33 C34 1.303(10)
C34 H34 0.9300
C34 C35 1.456(10)
C37 C38 1.417(8)
C37 C42 1.343(10)
C38 H38 0.9300
C38 C39 1.361(8)
C39 C40 1.385(8)
C39 C43 1.537(7)
C40 C41 1.397(7)
C40 C46 1.520(8)
C41 H41 0.9300
C41 C42 1.388(9)
C42 H42 0.9300
C43 H43 0.9800
C43 C44 1.525(7)
C43 C51 1.524(8)
C44 C45 1.376(7)
C44 C50 1.392(8)
C45 C46 1.532(7)
C45 C47 1.397(7)
C46 H46 0.9800
C46 C52 1.555(7)
C47 H47 0.9300
C47 C48 1.409(8)
C48 H48 0.9300
C48 C49 1.383(8)
C49 C50 1.424(8)
C50 H50 0.9300
C51 C52 1.379(8)
C51 C56 1.408(8)
C52 C53 1.368(8)
C53 H53 0.9300
C53 C54 1.406(9)
C54 H54 0.9300
C54 C55 1.387(11)
C55 H55 0.9300
C55 C56 1.329(10)
C56 H56 0.9300
O5 C80 1.415(9)
O5 C83 1.477(10)
O6 C84 1.450(12)
O6 C85 1.376(14)
O7 C85 1.285(14)
N5 C71 1.472(8)
N5 C72 1.331(7)
N5 C76 1.375(7)
C57 H57A 0.9600
C57 H57B 0.9600
C57 H57C 0.9600
C57 C60 1.520(15)
C58 H58A 0.9600
C58 H58B 0.9600
C58 H58C 0.9600
C58 C60 1.490(13)
C59 H59A 0.9600
C59 H59B 0.9600
C59 H59C 0.9600
C59 C60 1.516(14)
C60 C65 1.502(8)
C61 H61A 0.9600
C61 H61B 0.9600
C61 H61C 0.9600
C61 C64 1.500(11)
C62 H62A 0.9600
C62 H62B 0.9600
C62 H62C 0.9600
C62 C64 1.564(14)
C63 H63A 0.9600
C63 H63B 0.9600
C63 H63C 0.9600
C63 C64 1.527(11)
C64 C67 1.527(9)
C65 C66 1.395(9)
C65 C70 1.381(9)
C66 H66 0.9300
C66 C67 1.422(8)
C67 C68 1.377(9)
C68 H68 0.9300
C68 C69 1.417(8)
C69 C70 1.384(8)
C69 C71 1.505(8)
C70 H70 0.9300
C71 H71A 0.9700
C71 H71B 0.9700
C72 H72 0.9300
C72 C73 1.417(9)
C73 H73 0.9300
C73 C74 1.381(9)
C74 C75 1.408(8)
C74 C77 1.482(9)
C75 H75 0.9300
C75 C76 1.367(8)
C76 H76 0.9300
C77 C78 1.413(9)
C77 C82 1.363(9)
C78 H78 0.9300
C78 C79 1.399(11)
C79 H79 0.9300
C79 C80 1.363(11)
C80 C81 1.331(10)
C81 H81 0.9300
C81 C82 1.434(10)
C82 H82 0.9300
C83 H83A 0.9700
C83 H83B 0.9700
C83 C84 1.494(13)
C84 H84A 0.9700
C84 H84B 0.9700
C85 C86 1.423(15)
C86 C91 1.3900
C86 C87 1.3900
C91 H91 0.9300
C91 C90 1.3900
C90 C89 1.3900
C90 C96 1.41(2)
C89 H89 0.9300
C89 C88 1.3900
C88 C87 1.3900
C88 C92 1.57(2)
C87 H87 0.9300
C92 C93 1.544(10)
C92 C94 1.540(10)
C92 C95 1.543(10)
C93 H93A 0.9598
C93 H93B 0.9598
C93 H93C 0.9599
C94 H94A 0.9601
C94 H94B 0.9601
C94 H94C 0.9598
C95 H95A 0.9599
C95 H95B 0.9602
C95 H95C 0.9601
C96 C97 1.526(10)
C96 C98 1.536(10)
C96 C99 1.736(9)
C97 H97A 0.9599
C97 H97B 0.9603
C97 H97C 0.9599
C98 H98A 0.9597
C98 H98B 0.9595
C98 H98C 0.9608
C99 H99A 0.9602
C99 H99B 0.9599
C99 H99C 0.9600
P1 F1 1.487(8)
P1 F2 1.547(5)
P1 F3 1.481(7)
P1 F4 1.436(8)
P1 F5 1.544(5)
P1 F6 1.575(7)

loop_
_geom_torsion_atom_site_label_1
_geom_torsion_atom_site_label_2
_geom_torsion_atom_site_label_3
_geom_torsion_atom_site_label_4
_geom_torsion
O1 C1 C2 C3 -174.4(5)
O1 C49 C50 C44 -170.7(4)
O2 C9 C10 C11 -177.5(4)
O2 C9 C14 C13 177.8(4)
O3 C20 C21 C22 172.4(4)
O3 C29 C30 C31 -178.3(5)
O4 C37 C38 C39 177.0(5)
O4 C37 C42 C41 -176.6(5)
N1 C1 C2 C3 -1.9(9)
N4 C29 C30 C31 -0.4(9)
C1 O1 C49 C48 31.8(8)
C1 O1 C49 C50 -156.2(5)
C1 N1 C8 N2 177.2(5)
C1 N1 C8 C4 -1.9(8)
C1 C2 C3 C4 -1.1(9)
C2 C3 C4 C5 -179.0(6)
C2 C3 C4 C8 2.3(8)
C3 C4 C5 C6 179.0(5)
C3 C4 C8 N1 -0.8(8)
C3 C4 C8 N2 -179.9(5)
C4 C5 C6 C7 2.0(8)
C5 C4 C8 N1 -179.6(5)
C5 C4 C8 N2 1.4(8)
C5 C6 C7 O2 179.8(5)
C5 C6 C7 N2 -0.9(9)
C7 O2 C9 C10 -79.0(6)
C7 O2 C9 C14 104.2(5)
C7 N2 C8 N1 -179.3(5)
C7 N2 C8 C4 -0.2(7)
C8 N1 C1 O1 175.3(5)
C8 N1 C1 C2 3.3(8)
C8 N2 C7 O2 179.3(4)
C8 N2 C7 C6 0.0(8)
C8 C4 C5 C6 -2.3(8)
C9 O2 C7 N2 4.8(7)
C9 O2 C7 C6 -175.8(5)
C9 C10 C11 C12 0.0(7)
C10 C9 C14 C13 1.2(7)
C10 C11 C12 C13 0.8(7)
C10 C11 C12 C16 -176.9(4)
C11 C12 C13 C14 -0.6(7)
C11 C12 C13 C15 179.9(4)
C11 C12 C16 C17 123.9(5)
C11 C12 C16 C23 -125.6(5)
C12 C13 C14 C9 -0.4(7)
C12 C13 C15 C18 57.9(6)
C12 C13 C15 C28 -54.4(6)
C12 C16 C17 C18 55.8(5)
C12 C16 C17 C22 -128.0(5)
C12 C16 C23 C24 128.9(6)
C12 C16 C23 C28 -55.4(6)
C13 C12 C16 C17 -53.9(5)
C13 C12 C16 C23 56.5(5)
C13 C15 C18 C17 -56.3(5)
C13 C15 C18 C19 127.1(5)
C13 C15 C28 C23 55.8(6)
C13 C15 C28 C27 -126.8(6)
C14 C9 C10 C11 -1.0(7)
C14 C13 C15 C18 -121.5(5)
C14 C13 C15 C28 126.1(5)
C15 C13 C14 C9 179.0(5)
C15 C18 C19 C20 176.1(4)
C16 C12 C13 C14 177.4(4)
C16 C12 C13 C15 -2.1(6)
C16 C17 C18 C15 -0.4(5)
C16 C17 C18 C19 176.4(4)
C16 C17 C22 C21 -174.9(4)
C16 C23 C24 C25 175.3(6)
C16 C23 C28 C15 -0.4(7)
C16 C23 C28 C27 -178.0(5)
C17 C16 C23 C24 -120.8(6)
C17 C16 C23 C28 54.9(6)
C17 C18 C19 C20 -0.3(7)
C18 C15 C28 C23 -55.7(6)
C18 C15 C28 C27 121.7(6)
C18 C17 C22 C21 1.2(6)
C18 C19 C20 O3 -172.5(4)
C18 C19 C20 C21 -0.3(7)
C19 C20 C21 C22 1.3(7)
C20 O3 C29 N4 20.2(7)
C20 O3 C29 C30 -161.7(5)
C20 C21 C22 C17 -1.8(7)
C22 C17 C18 C15 -177.0(4)
C22 C17 C18 C19 -0.1(7)
C23 C16 C17 C18 -54.4(5)
C23 C16 C17 C22 121.8(5)
C23 C24 C25 C26 3.8(12)
C24 C23 C28 C15 175.4(5)
C24 C23 C28 C27 -2.2(9)
C24 C25 C26 C27 -5.3(14)
C25 C26 C27 C28 3.0(13)
C26 C27 C28 C15 -176.4(6)
C26 C27 C28 C23 0.8(10)
C28 C15 C18 C17 56.1(6)
C28 C15 C18 C19 -120.6(6)
C28 C23 C24 C25 -0.1(9)
C29 O3 C20 C19 -159.3(4)
C29 O3 C20 C21 29.0(7)
C29 N4 C36 N3 175.3(5)
C29 N4 C36 C32 -1.9(8)
C29 C30 C31 C32 -1.5(9)
C30 C31 C32 C33 -177.5(6)
C30 C31 C32 C36 1.5(9)
C31 C32 C33 C34 176.5(7)
C31 C32 C36 N3 -176.8(5)
C31 C32 C36 N4 0.2(8)
C32 C33 C34 C35 0.8(10)
C33 C32 C36 N3 2.4(8)
C33 C32 C36 N4 179.4(5)
C33 C34 C35 O4 -179.3(6)
C33 C34 C35 N3 1.5(11)
C35 O4 C37 C38 92.1(6)
C35 O4 C37 C42 -91.4(7)
C35 N3 C36 N4 -177.5(5)
C35 N3 C36 C32 -0.3(8)
C36 N3 C35 O4 179.1(5)
C36 N3 C35 C34 -1.8(9)
C36 N4 C29 O3 179.9(5)
C36 N4 C29 C30 2.1(8)
C36 C32 C33 C34 -2.6(9)
C37 O4 C35 N3 9.3(9)
C37 O4 C35 C34 -170.0(6)
C37 C38 C39 C40 0.4(8)
C37 C38 C39 C43 -177.2(5)
C38 C37 C42 C41 -0.3(9)
C38 C39 C40 C41 -1.4(8)
C38 C39 C40 C46 -179.2(5)
C38 C39 C43 C44 -126.0(5)
C38 C39 C43 C51 123.2(6)
C39 C40 C41 C42 1.6(8)
C39 C40 C46 C45 -54.3(5)
C39 C40 C46 C52 56.5(6)
C39 C43 C44 C45 -56.6(6)
C39 C43 C44 C50 127.7(5)
C39 C43 C51 C52 55.1(6)
C39 C43 C51 C56 -123.5(6)
C40 C39 C43 C44 56.2(6)
C40 C39 C43 C51 -54.6(6)
C40 C41 C42 C37 -0.8(9)
C40 C46 C52 C51 -56.0(6)
C40 C46 C52 C53 121.4(6)
C41 C40 C46 C45 128.1(5)
C41 C40 C46 C52 -121.1(5)
C42 C37 C38 C39 0.5(8)
C43 C39 C40 C41 176.4(4)
C43 C39 C40 C46 -1.4(6)
C43 C44 C45 C46 1.6(6)
C43 C44 C45 C47 -176.4(4)
C43 C44 C50 C49 175.0(5)
C43 C51 C52 C46 0.2(7)
C43 C51 C52 C53 -177.2(5)
C43 C51 C56 C55 178.1(6)
C44 C43 C51 C52 -54.7(6)
C44 C43 C51 C56 126.7(6)
C44 C45 C46 C40 54.2(5)
C44 C45 C46 C52 -56.3(6)
C44 C45 C47 C48 0.2(7)
C45 C44 C50 C49 -0.4(7)
C45 C46 C52 C51 55.3(6)
C45 C46 C52 C53 -127.4(6)
C45 C47 C48 C49 1.1(7)
C46 C40 C41 C42 179.1(5)
C46 C45 C47 C48 -177.5(5)
C46 C52 C53 C54 -177.2(6)
C47 C45 C46 C40 -128.0(5)
C47 C45 C46 C52 121.6(5)
C47 C48 C49 O1 169.3(5)
C47 C48 C49 C50 -2.1(7)
C48 C49 C50 C44 1.8(7)
C49 O1 C1 N1 27.9(8)
C49 O1 C1 C2 -159.3(5)
C50 C44 C45 C46 177.5(4)
C50 C44 C45 C47 -0.5(7)
C51 C43 C44 C45 54.0(5)
C51 C43 C44 C50 -121.7(5)
C51 C52 C53 C54 -0.1(9)
C52 C51 C56 C55 -0.4(10)
C52 C53 C54 C55 -2.4(10)
C53 C54 C55 C56 3.5(11)
C54 C55 C56 C51 -2.1(11)
C56 C51 C52 C46 178.9(5)
C56 C51 C52 C53 1.5(9)
O5 C80 C81 C82 177.3(6)
O5 C83 C84 O6 162.3(8)
O6 C85 C86 C91 13.4(15)
O6 C85 C86 C87 -167.0(8)
O7 C85 C86 C91 -160.5(11)
O7 C85 C86 C87 19.1(17)
N5 C72 C73 C74 -3.5(8)
C57 C60 C65 C66 -131.3(9)
C57 C60 C65 C70 50.1(11)
C58 C60 C65 C66 115.0(9)
C58 C60 C65 C70 -63.6(11)
C59 C60 C65 C66 -13.0(13)
C59 C60 C65 C70 168.4(10)
C60 C65 C66 C67 179.6(7)
C60 C65 C70 C69 -178.4(7)
C61 C64 C67 C66 46.2(10)
C61 C64 C67 C68 -132.5(8)
C62 C64 C67 C66 -73.3(9)
C62 C64 C67 C68 108.0(9)
C63 C64 C67 C66 167.3(8)
C63 C64 C67 C68 -11.4(11)
C64 C67 C68 C69 -179.4(7)
C65 C66 C67 C64 -179.4(7)
C65 C66 C67 C68 -0.6(11)
C66 C65 C70 C69 3.0(10)
C66 C67 C68 C69 1.9(10)
C67 C68 C69 C70 -0.7(10)
C67 C68 C69 C71 -178.1(6)
C68 C69 C70 C65 -1.9(10)
C68 C69 C71 N5 -97.9(6)
C70 C65 C66 C67 -1.8(11)
C70 C69 C71 N5 84.9(7)
C71 N5 C72 C73 173.2(5)
C71 N5 C76 C75 -170.9(5)
C71 C69 C70 C65 175.4(6)
C72 N5 C71 C69 32.7(7)
C72 N5 C76 C75 2.9(7)
C72 C73 C74 C75 4.4(7)
C72 C73 C74 C77 -173.3(5)
C73 C74 C75 C76 -1.9(7)
C73 C74 C77 C78 30.8(8)
C73 C74 C77 C82 -149.6(6)
C74 C75 C76 N5 -1.8(7)
C74 C77 C78 C79 177.9(5)
C74 C77 C82 C81 -178.0(6)
C75 C74 C77 C78 -146.9(5)
C75 C74 C77 C82 32.8(8)
C76 N5 C71 C69 -153.7(4)
C76 N5 C72 C73 -0.3(7)
C77 C74 C75 C76 176.0(5)
C77 C78 C79 C80 1.8(10)
C78 C77 C82 C81 1.6(9)
C78 C79 C80 O5 -177.8(6)
C78 C79 C80 C81 -1.5(11)
C79 C80 C81 C82 1.2(11)
C80 O5 C83 C84 -177.1(7)
C80 C81 C82 C77 -1.3(11)
C82 C77 C78 C79 -1.8(9)
C83 O5 C80 C79 161.2(7)
C83 O5 C80 C81 -15.1(11)
C84 O6 C85 O7 -8.4(18)
C84 O6 C85 C86 177.2(10)
C85 O6 C84 C83 -169.1(10)
C85 C86 C91 C90 179.5(11)
C85 C86 C87 C88 -179.6(10)
C86 C91 C90 C89 0.0
C86 C91 C90 C96 -166.5(12)
C91 C86 C87 C88 0.0
C91 C90 C89 C88 0.0
C91 C90 C96 C97 -139(2)
C91 C90 C96 C98 90(2)
C91 C90 C96 C99 -24(2)
C90 C89 C88 C87 0.0
C90 C89 C88 C92 178.2(13)
C89 C90 C96 C97 57(3)
C89 C90 C96 C98 -74(2)
C89 C90 C96 C99 172.0(19)
C89 C88 C87 C86 0.0
C89 C88 C92 C93 82(2)
C89 C88 C92 C94 178.7(19)
C89 C88 C92 C95 -61(2)
C87 C86 C91 C90 0.0
C87 C88 C92 C93 -100(2)
C87 C88 C92 C94 -3(3)
C87 C88 C92 C95 117.2(19)
C92 C88 C87 C86 -178.0(14)
C96 C90 C89 C88 162.4(15)
